data_7031926
loop_
_publ_author_name
'Garc\'ia-Rodr\'iguez, Ra\'ul'
'Wright, Dominic S.'

_publ_section_title
;
 Direct synthesis of the Janus-head ligand ((Me)Py)3Sn-Sn((Me)Py)3 using
 an unusual pyridyl-transfer reaction ((Me)Py = 6-methyl-2-pyridyl).
;
_journal_issue 39
_journal_name_full 'Dalton transactions (Cambridge, England : 2003)'
_journal_page_first 14529
_journal_page_last 14532
_journal_paper_doi 10.1039/c4dt02216e
_journal_volume 43
_journal_year 2014
_chemical_formula_moiety '2(C25 H20 Al Cl2 N5 Sn2),C4 H8 O'
_chemical_formula_sum 'C27 H24 Al Cl2 N5 O0.5 Sn2'
_chemical_formula_weight 761.77
_chemical_name_systematic
; 
 ? 
;
_space_group_IT_number 14
_symmetry_cell_setting monoclinic
_symmetry_space_group_name_Hall '-P 2yn'
_symmetry_space_group_name_H-M 'P 1 21/n 1'
_atom_sites_solution_hydrogens geom
_atom_sites_solution_primary direct
_atom_sites_solution_secondary difmap
_audit_creation_method SHELXL-97
_cell_angle_alpha 90.00
_cell_angle_beta 90.455(3)
_cell_angle_gamma 90.00
_cell_formula_units_Z 8
_cell_length_a 16.4409(18)
_cell_length_b 19.855(2)
_cell_length_c 17.9265(18)
_cell_measurement_reflns_used 9938
_cell_measurement_temperature 200(2)
_cell_measurement_theta_max 48.56
_cell_measurement_theta_min 4.683
_cell_volume 5851.6(11)
_computing_cell_refinement 'Bruker SAINT'
_computing_data_collection 'Bruker GIS'
_computing_data_reduction 'Bruker SAINT'
_computing_publication_material 'SHELXL-97 (Sheldrick 1997)'
_computing_structure_refinement 'SHELXL-97 (Sheldrick 1997)'
_computing_structure_solution 'SIR-92 (Altomare et al. 1994)'
_diffrn_ambient_temperature 200(2)
_diffrn_measured_fraction_theta_full 0.996
_diffrn_measured_fraction_theta_max 0.996
_diffrn_measurement_device_type 'Bruker SMART X2S'
_diffrn_measurement_method '\w scans'
_diffrn_radiation_monochromator 'doubly curved silicon crystal'
_diffrn_radiation_source 'micro-focus sealed tube'
_diffrn_radiation_type MoK\a
_diffrn_radiation_wavelength 0.71073
_diffrn_reflns_av_R_equivalents 0.1076
_diffrn_reflns_av_sigmaI/netI 0.0574
_diffrn_reflns_limit_h_max 19
_diffrn_reflns_limit_h_min -19
_diffrn_reflns_limit_k_max 23
_diffrn_reflns_limit_k_min -23
_diffrn_reflns_limit_l_max 21
_diffrn_reflns_limit_l_min -21
_diffrn_reflns_number 110543
_diffrn_reflns_theta_full 25.29
_diffrn_reflns_theta_max 25.29
_diffrn_reflns_theta_min 1.53
_exptl_absorpt_coefficient_mu 1.947
_exptl_absorpt_correction_T_max 0.7452
_exptl_absorpt_correction_T_min 0.4599
_exptl_absorpt_correction_type multi-scan
_exptl_absorpt_process_details 'SADABS V2008/1 (Bruker AXS)'
_exptl_crystal_colour colourless
_exptl_crystal_density_diffrn 1.729
_exptl_crystal_density_method 'not measured'
_exptl_crystal_description block
_exptl_crystal_F_000 2976
_exptl_crystal_size_max 0.40
_exptl_crystal_size_mid 0.38
_exptl_crystal_size_min 0.31
_refine_diff_density_max 1.866
_refine_diff_density_min -2.135
_refine_diff_density_rms 0.208
_refine_ls_extinction_method none
_refine_ls_goodness_of_fit_ref 1.116
_refine_ls_hydrogen_treatment mixed
_refine_ls_matrix_type full
_refine_ls_number_parameters 676
_refine_ls_number_reflns 10596
_refine_ls_number_restraints 0
_refine_ls_restrained_S_all 1.116
_refine_ls_R_factor_all 0.1186
_refine_ls_R_factor_gt 0.0752
_refine_ls_shift/su_max 0.000
_refine_ls_shift/su_mean 0.000
_refine_ls_structure_factor_coef Fsqd
_refine_ls_weighting_details 'calc w=1/[\s^2^(Fo^2^)+(0.0766P)^2^+97.2953P] where P=(Fo^2^+2Fc^2^)/3'
_refine_ls_weighting_scheme calc
_refine_ls_wR_factor_gt 0.1845
_refine_ls_wR_factor_ref 0.2140
_reflns_number_gt 7214
_reflns_number_total 10596
_reflns_threshold_expression >2sigma(I)
_cod_data_source_file c4dt02216e2.cif
_cod_data_source_block scan_0m
_cod_depositor_comments 'Adding full bibliography for 7031925--7031926.cif.'
_cod_original_cell_volume 5851.8(11)
_cod_original_sg_symbol_H-M 'P 21/n'
_cod_database_code 7031926

loop_
_symmetry_equiv_pos_as_xyz
'x, y, z'
'-x+1/2, y+1/2, -z+1/2'
'-x, -y, -z'
'x-1/2, -y-1/2, z-1/2'

loop_
_atom_site_label
_atom_site_type_symbol
_atom_site_fract_x
_atom_site_fract_y
_atom_site_fract_z
_atom_site_U_iso_or_equiv
_atom_site_adp_type
_atom_site_occupancy
_atom_site_symmetry_multiplicity
_atom_site_calc_flag
_atom_site_refinement_flags
Sn1 Sn 0.44082(7) 0.48196(5) 0.72733(7) 0.0629(3) Uani 1 1 d .
Sn2 Sn 0.56117(5) 0.13901(4) 0.86888(5) 0.0318(2) Uani 1 1 d .
Sn3 Sn 0.54368(6) 0.72295(5) 0.79687(6) 0.0486(3) Uani 1 1 d .
Sn4 Sn 0.44143(4) 1.07025(4) 0.66599(4) 0.0255(2) Uani 1 1 d .
Cl2 Cl 0.71068(16) 0.10019(13) 0.90896(15) 0.0275(6) Uani 1 1 d .
Al2 Al 0.49382(18) 0.89626(15) 0.73094(17) 0.0198(6) Uani 1 1 d .
Cl3 Cl 0.57705(14) 0.98792(13) 0.71344(15) 0.0251(6) Uani 1 1 d .
Cl4 Cl 0.29403(15) 1.10282(13) 0.62330(15) 0.0276(6) Uani 1 1 d .
Al1 Al 0.50682(18) 0.31126(16) 0.79737(19) 0.0261(7) Uani 1 1 d .
Cl1 Cl 0.42537(16) 0.22024(14) 0.82366(17) 0.0348(7) Uani 1 1 d .
N5 N 0.5845(5) 0.2482(4) 0.7409(5) 0.025(2) Uani 1 1 d .
N4 N 0.5661(5) 0.2966(5) 0.8982(5) 0.030(2) Uani 1 1 d .
C41 C 0.5841(6) 0.2367(6) 0.9294(6) 0.028(3) Uani 1 1 d .
N3 N 0.5884(6) 0.3874(5) 0.7746(6) 0.036(2) Uani 1 1 d .
N2 N 0.4274(6) 0.3715(5) 0.8553(6) 0.040(3) Uani 1 1 d .
N7 N 0.4078(5) 0.8220(4) 0.7396(5) 0.0228(19) Uani 1 1 d .
N8 N 0.5494(5) 0.8777(5) 0.8319(5) 0.028(2) Uani 1 1 d .
N6 N 0.5769(5) 0.8362(4) 0.6770(5) 0.026(2) Uani 1 1 d .
C4S C 0.641(3) 0.4125(17) 0.524(2) 0.22(3) Uani 1 1 d .
H4S1 H 0.6414 0.4022 0.5783 0.265 Uiso 1 1 calc R
H4S2 H 0.6719 0.4550 0.5174 0.265 Uiso 1 1 calc R
N9 N 0.4133(5) 0.9572(4) 0.7879(5) 0.0244(19) Uani 1 1 d .
N10 N 0.4439(5) 0.9144(4) 0.6260(5) 0.0194(18) Uani 1 1 d .
C11 C 0.4166(7) 0.3847(6) 0.6716(7) 0.037(3) Uani 1 1 d .
N1 N 0.4429(5) 0.3245(5) 0.6987(6) 0.034(2) Uani 1 1 d .
C45 C 0.5852(7) 0.3530(6) 0.9371(7) 0.040(3) Uani 1 1 d .
H45 H 0.5726 0.3954 0.9152 0.048 Uiso 1 1 calc R
C44 C 0.6213(8) 0.3526(8) 1.0059(8) 0.049(4) Uani 1 1 d .
H44 H 0.6337 0.3935 1.0311 0.058 Uiso 1 1 calc R
C43 C 0.6393(8) 0.2913(7) 1.0377(7) 0.046(3) Uani 1 1 d .
H43 H 0.6649 0.2887 1.0853 0.055 Uiso 1 1 calc R
C42 C 0.6196(7) 0.2345(7) 0.9993(7) 0.040(3) Uani 1 1 d .
H42 H 0.6307 0.1920 1.0213 0.048 Uiso 1 1 calc R
C51 C 0.6127(6) 0.1888(6) 0.7674(6) 0.028(2) Uani 1 1 d .
C55 C 0.6159(8) 0.2716(6) 0.6760(7) 0.041(3) Uani 1 1 d .
H55 H 0.5950 0.3126 0.6564 0.050 Uiso 1 1 calc R
C54 C 0.6757(8) 0.2397(7) 0.6374(7) 0.042(3) Uani 1 1 d .
H54 H 0.6961 0.2577 0.5921 0.051 Uiso 1 1 calc R
C53 C 0.7051(8) 0.1813(7) 0.6661(7) 0.046(3) Uani 1 1 d .
H53 H 0.7484 0.1585 0.6419 0.055 Uiso 1 1 calc R
C52 C 0.6735(7) 0.1561(6) 0.7279(6) 0.031(3) Uani 1 1 d .
H52 H 0.6930 0.1140 0.7458 0.037 Uiso 1 1 calc R
C35 C 0.6673(7) 0.3716(6) 0.7822(7) 0.037(3) Uani 1 1 d .
H35 H 0.6811 0.3298 0.8048 0.044 Uiso 1 1 calc R
C34 C 0.7286(8) 0.4126(7) 0.7591(9) 0.053(4) Uani 1 1 d .
H34 H 0.7839 0.3997 0.7653 0.064 Uiso 1 1 calc R
C33 C 0.7081(9) 0.4735(8) 0.7264(10) 0.069(5) Uani 1 1 d .
H33 H 0.7490 0.5030 0.7084 0.082 Uiso 1 1 calc R
C32 C 0.6294(9) 0.4896(7) 0.7208(10) 0.066(5) Uani 1 1 d .
H32 H 0.6147 0.5318 0.6998 0.079 Uiso 1 1 calc R
C31 C 0.5690(8) 0.4469(6) 0.7446(8) 0.044(3) Uani 1 1 d .
C25 C 0.3972(8) 0.3471(8) 0.9205(8) 0.051(4) Uani 1 1 d .
H25 H 0.4144 0.3040 0.9373 0.062 Uiso 1 1 calc R
C24 C 0.3421(10) 0.3829(10) 0.9632(12) 0.084(6) Uani 1 1 d .
H24 H 0.3232 0.3648 1.0090 0.100 Uiso 1 1 calc R
C23 C 0.3152(12) 0.4439(10) 0.9396(13) 0.097(7) Uani 1 1 d .
H23 H 0.2763 0.4687 0.9673 0.116 Uiso 1 1 calc R
C22 C 0.3460(10) 0.4687(9) 0.8744(11) 0.071(5) Uani 1 1 d .
H22 H 0.3281 0.5115 0.8571 0.086 Uiso 1 1 calc R
C21 C 0.4025(8) 0.4331(6) 0.8328(9) 0.048(4) Uani 1 1 d .
C15 C 0.4258(8) 0.2689(6) 0.6587(7) 0.040(3) Uani 1 1 d .
H15 H 0.4470 0.2271 0.6757 0.048 Uiso 1 1 calc R
C14 C 0.3800(9) 0.2694(7) 0.5950(7) 0.051(4) Uani 1 1 d .
H14 H 0.3687 0.2287 0.5690 0.061 Uiso 1 1 calc R
C13 C 0.3505(8) 0.3297(8) 0.5693(9) 0.060(4) Uani 1 1 d .
H13 H 0.3171 0.3317 0.5258 0.072 Uiso 1 1 calc R
C12 C 0.3706(8) 0.3874(7) 0.6083(8) 0.050(4) Uani 1 1 d .
H12 H 0.3520 0.4298 0.5905 0.060 Uiso 1 1 calc R
C71 C 0.4217(6) 0.7572(5) 0.7616(6) 0.026(2) Uani 1 1 d .
C81 C 0.5631(6) 0.8161(6) 0.8597(6) 0.027(2) Uani 1 1 d .
C82 C 0.5949(8) 0.8090(7) 0.9308(7) 0.047(3) Uani 1 1 d .
H82 H 0.6051 0.7653 0.9503 0.057 Uiso 1 1 calc R
C83 C 0.6121(9) 0.8658(8) 0.9743(8) 0.059(4) Uani 1 1 d .
H83 H 0.6330 0.8614 1.0236 0.070 Uiso 1 1 calc R
C84 C 0.5983(9) 0.9272(7) 0.9441(8) 0.053(4) Uani 1 1 d .
H84 H 0.6101 0.9668 0.9719 0.063 Uiso 1 1 calc R
C85 C 0.5678(7) 0.9319(6) 0.8748(7) 0.035(3) Uani 1 1 d .
H85 H 0.5586 0.9755 0.8546 0.042 Uiso 1 1 calc R
C65 C 0.6139(6) 0.8618(6) 0.6166(6) 0.027(2) Uani 1 1 d .
H65 H 0.5987 0.9056 0.6002 0.032 Uiso 1 1 calc R
C64 C 0.6723(7) 0.8279(6) 0.5778(7) 0.036(3) Uani 1 1 d .
H64 H 0.6976 0.8481 0.5359 0.044 Uiso 1 1 calc R
C63 C 0.6935(7) 0.7653(7) 0.5998(7) 0.039(3) Uani 1 1 d .
H63 H 0.7340 0.7407 0.5738 0.047 Uiso 1 1 calc R
C62 C 0.6562(7) 0.7382(6) 0.6595(7) 0.035(3) Uani 1 1 d .
H62 H 0.6707 0.6940 0.6748 0.042 Uiso 1 1 calc R
C61 C 0.5968(6) 0.7729(5) 0.6998(6) 0.027(2) Uani 1 1 d .
C95 C 0.3820(7) 0.9313(6) 0.8520(6) 0.032(3) Uani 1 1 d .
H95 H 0.3996 0.8880 0.8678 0.038 Uiso 1 1 calc R
C94 C 0.3277(7) 0.9642(6) 0.8937(6) 0.034(3) Uani 1 1 d .
H94 H 0.3078 0.9449 0.9385 0.041 Uiso 1 1 calc R
C93 C 0.3013(7) 1.0264(6) 0.8705(7) 0.036(3) Uani 1 1 d .
H93 H 0.2624 1.0507 0.8986 0.043 Uiso 1 1 calc R
C92 C 0.3317(7) 1.0523(6) 0.8069(7) 0.034(3) Uani 1 1 d .
H92 H 0.3137 1.0955 0.7908 0.040 Uiso 1 1 calc R
C91 C 0.3885(6) 1.0179(5) 0.7641(6) 0.022(2) Uani 1 1 d .
C101 C 0.4257(6) 0.9766(5) 0.5988(6) 0.026(2) Uani 1 1 d .
C105 C 0.4339(7) 0.8613(6) 0.5803(6) 0.031(3) Uani 1 1 d .
H105 H 0.4446 0.8176 0.5996 0.038 Uiso 1 1 calc R
C104 C 0.4092(7) 0.8667(7) 0.5078(6) 0.038(3) Uani 1 1 d .
H104 H 0.4042 0.8277 0.4773 0.046 Uiso 1 1 calc R
C103 C 0.3919(7) 0.9290(7) 0.4797(6) 0.038(3) Uani 1 1 d .
H103 H 0.3747 0.9348 0.4294 0.046 Uiso 1 1 calc R
C102 C 0.4001(6) 0.9818(6) 0.5261(6) 0.027(2) Uani 1 1 d .
H102 H 0.3874 1.0254 0.5074 0.032 Uiso 1 1 calc R
C75 C 0.3310(7) 0.8402(6) 0.7229(6) 0.032(3) Uani 1 1 d .
H75 H 0.3212 0.8856 0.7087 0.038 Uiso 1 1 calc R
C74 C 0.2664(7) 0.7973(6) 0.7250(7) 0.034(3) Uani 1 1 d .
H74 H 0.2131 0.8117 0.7116 0.041 Uiso 1 1 calc R
C73 C 0.2814(7) 0.7327(6) 0.7475(7) 0.041(3) Uani 1 1 d .
H73 H 0.2378 0.7015 0.7510 0.049 Uiso 1 1 calc R
C72 C 0.3571(7) 0.7131(6) 0.7644(6) 0.034(3) Uani 1 1 d .
H72 H 0.3666 0.6677 0.7788 0.041 Uiso 1 1 calc R
C1S C 0.622(2) 0.3343(19) 0.4409(19) 0.172(15) Uani 1 1 d .
H1S1 H 0.6219 0.2847 0.4457 0.207 Uiso 1 1 calc R
H1S2 H 0.6330 0.3462 0.3883 0.207 Uiso 1 1 calc R
C3S C 0.565(3) 0.422(3) 0.502(4) 0.27(4) Uani 1 1 d .
H3S1 H 0.5611 0.4620 0.4688 0.330 Uiso 1 1 calc R
H3S2 H 0.5290 0.4292 0.5453 0.330 Uiso 1 1 calc R
C2S C 0.545(3) 0.361(4) 0.463(3) 0.31(4) Uani 1 1 d .
H2S1 H 0.5163 0.3289 0.4957 0.375 Uiso 1 1 calc R
H2S2 H 0.5104 0.3704 0.4185 0.375 Uiso 1 1 calc R
O1S O 0.6805(12) 0.3634(11) 0.4890(12) 0.139(6) Uani 1 1 d .

loop_
_atom_site_aniso_label
_atom_site_aniso_U_11
_atom_site_aniso_U_22
_atom_site_aniso_U_33
_atom_site_aniso_U_23
_atom_site_aniso_U_13
_atom_site_aniso_U_12
Sn1 0.0549(6) 0.0432(6) 0.0904(9) 0.0051(6) -0.0217(6) 0.0019(5)
Sn2 0.0302(4) 0.0294(4) 0.0357(5) 0.0050(3) -0.0030(3) -0.0050(3)
Sn3 0.0474(6) 0.0448(6) 0.0536(7) 0.0096(5) -0.0029(5) 0.0047(4)
Sn4 0.0281(4) 0.0204(4) 0.0280(4) 0.0047(3) -0.0018(3) -0.0014(3)
Cl2 0.0324(14) 0.0264(13) 0.0235(14) 0.0041(11) -0.0054(11) 0.0010(11)
Al2 0.0195(14) 0.0194(15) 0.0203(16) 0.0042(12) -0.0020(12) 0.0015(12)
Cl3 0.0213(12) 0.0256(13) 0.0285(14) 0.0025(11) -0.0029(10) -0.0018(10)
Cl4 0.0270(13) 0.0238(13) 0.0319(15) 0.0045(11) -0.0067(11) 0.0055(10)
Al1 0.0189(15) 0.0270(17) 0.0322(19) 0.0001(14) -0.0052(14) -0.0034(13)
Cl1 0.0220(13) 0.0365(15) 0.0458(18) 0.0063(13) -0.0039(12) -0.0076(11)
N5 0.025(5) 0.023(5) 0.028(5) 0.001(4) -0.010(4) 0.002(4)
N4 0.022(5) 0.036(5) 0.031(6) -0.009(4) -0.003(4) -0.002(4)
C41 0.013(5) 0.047(7) 0.025(6) 0.000(5) 0.007(4) -0.001(5)
N3 0.025(5) 0.037(6) 0.045(6) -0.003(5) -0.014(4) -0.005(4)
N2 0.031(5) 0.034(6) 0.053(7) -0.012(5) -0.009(5) 0.001(4)
N7 0.016(4) 0.027(5) 0.025(5) 0.002(4) -0.001(4) -0.002(3)
N8 0.021(4) 0.042(6) 0.020(5) 0.009(4) -0.002(4) -0.001(4)
N6 0.022(4) 0.032(5) 0.025(5) 0.001(4) -0.007(4) 0.002(4)
C4S 0.42(8) 0.10(2) 0.14(3) 0.00(2) 0.17(4) 0.03(4)
N9 0.022(4) 0.029(5) 0.022(5) 0.000(4) 0.002(4) -0.003(4)
N10 0.014(4) 0.025(5) 0.019(5) -0.002(4) -0.004(3) -0.001(3)
C11 0.021(6) 0.034(6) 0.054(8) 0.009(6) -0.013(5) -0.003(5)
N1 0.022(5) 0.031(5) 0.051(7) 0.004(5) -0.016(4) -0.007(4)
C45 0.036(7) 0.041(7) 0.042(8) -0.007(6) -0.003(6) 0.000(5)
C44 0.044(8) 0.058(9) 0.044(8) -0.023(7) -0.002(6) -0.006(7)
C43 0.040(7) 0.069(10) 0.028(7) -0.012(7) 0.010(6) -0.005(7)
C42 0.031(6) 0.060(9) 0.029(7) 0.003(6) 0.006(5) -0.004(6)
C51 0.025(6) 0.038(6) 0.021(6) -0.002(5) -0.011(5) -0.009(5)
C55 0.050(8) 0.035(7) 0.039(8) 0.009(6) -0.016(6) -0.006(6)
C54 0.048(8) 0.060(9) 0.019(6) -0.006(6) 0.010(6) -0.007(7)
C53 0.041(7) 0.064(9) 0.033(8) -0.020(7) -0.008(6) 0.015(7)
C52 0.035(6) 0.029(6) 0.029(7) -0.007(5) -0.005(5) 0.005(5)
C35 0.025(6) 0.031(6) 0.054(8) 0.009(6) -0.013(5) -0.002(5)
C34 0.027(7) 0.056(9) 0.077(11) 0.007(8) -0.006(7) -0.018(6)
C33 0.044(9) 0.060(10) 0.102(14) 0.026(9) -0.016(9) -0.024(7)
C32 0.057(9) 0.032(7) 0.110(14) 0.024(8) -0.030(9) -0.010(7)
C31 0.049(8) 0.019(6) 0.064(9) 0.001(6) -0.016(7) -0.010(5)
C25 0.044(8) 0.065(10) 0.045(9) -0.004(7) 0.008(7) 0.006(7)
C24 0.059(11) 0.084(13) 0.108(16) -0.020(11) 0.045(10) 0.010(10)
C23 0.077(13) 0.082(14) 0.13(2) -0.026(13) 0.037(13) 0.036(11)
C22 0.055(10) 0.062(11) 0.097(14) -0.024(10) 0.012(10) 0.024(8)
C21 0.037(7) 0.034(7) 0.074(10) -0.016(7) -0.008(7) 0.003(6)
C15 0.056(8) 0.024(6) 0.039(7) 0.006(5) -0.015(6) -0.008(6)
C14 0.060(9) 0.057(9) 0.034(8) 0.003(7) -0.027(7) -0.014(7)
C13 0.044(8) 0.071(10) 0.066(10) 0.020(8) -0.038(8) -0.015(7)
C12 0.041(7) 0.049(8) 0.059(9) 0.018(7) -0.022(7) 0.003(6)
C71 0.027(6) 0.030(6) 0.020(6) 0.000(5) 0.000(4) 0.001(4)
C81 0.022(5) 0.032(6) 0.029(6) 0.007(5) -0.009(5) -0.002(4)
C82 0.041(7) 0.059(9) 0.042(8) 0.021(7) -0.003(6) 0.002(6)
C83 0.065(10) 0.076(11) 0.035(8) 0.015(8) -0.029(7) -0.008(8)
C84 0.069(10) 0.051(9) 0.038(8) -0.005(7) -0.022(7) -0.008(7)
C85 0.036(6) 0.032(6) 0.035(7) -0.002(5) -0.014(5) -0.005(5)
C65 0.031(6) 0.029(6) 0.020(6) 0.003(5) 0.006(5) 0.002(5)
C64 0.027(6) 0.053(8) 0.029(7) -0.004(6) 0.005(5) 0.001(5)
C63 0.026(6) 0.054(8) 0.036(7) -0.017(6) 0.001(5) 0.012(6)
C62 0.027(6) 0.032(6) 0.045(8) -0.002(6) -0.003(5) 0.009(5)
C61 0.028(6) 0.024(6) 0.028(6) 0.001(5) -0.004(5) 0.007(4)
C95 0.032(6) 0.036(6) 0.027(7) 0.000(5) 0.002(5) -0.001(5)
C94 0.033(6) 0.048(7) 0.021(6) 0.001(5) 0.009(5) -0.006(5)
C93 0.033(6) 0.042(7) 0.032(7) -0.002(6) 0.007(5) 0.003(5)
C92 0.039(7) 0.027(6) 0.034(7) -0.002(5) 0.002(5) 0.002(5)
C91 0.023(5) 0.019(5) 0.022(6) 0.001(4) -0.006(4) 0.000(4)
C101 0.023(5) 0.026(6) 0.030(6) 0.005(5) -0.002(5) 0.001(4)
C105 0.032(6) 0.038(7) 0.024(6) -0.002(5) -0.001(5) 0.004(5)
C104 0.039(7) 0.056(8) 0.020(6) -0.014(6) -0.008(5) -0.001(6)
C103 0.040(7) 0.060(8) 0.013(6) 0.004(6) -0.006(5) 0.000(6)
C102 0.034(6) 0.028(6) 0.019(6) 0.007(5) 0.003(5) 0.007(5)
C75 0.034(6) 0.035(6) 0.026(6) -0.002(5) -0.005(5) 0.001(5)
C74 0.024(6) 0.036(7) 0.043(8) 0.001(6) -0.001(5) -0.006(5)
C73 0.031(6) 0.041(7) 0.050(8) 0.005(6) 0.004(6) -0.016(5)
C72 0.047(7) 0.028(6) 0.027(6) 0.004(5) -0.007(5) -0.007(5)
C1S 0.16(3) 0.21(4) 0.14(3) -0.06(3) -0.05(3) -0.03(3)
C3S 0.17(5) 0.27(7) 0.39(10) 0.00(6) 0.11(5) 0.10(5)
C2S 0.14(4) 0.56(13) 0.24(6) 0.01(7) 0.14(4) -0.05(6)
O1S 0.141(16) 0.145(17) 0.132(16) 0.017(13) -0.001(14) -0.017(14)

loop_
_atom_type_symbol
_atom_type_description
_atom_type_scat_dispersion_real
_atom_type_scat_dispersion_imag
_atom_type_scat_source
C C 0.0033 0.0016 'International Tables Vol C Tables 4.2.6.8 and 6.1.1.4'
H H 0.0000 0.0000 'International Tables Vol C Tables 4.2.6.8 and 6.1.1.4'
N N 0.0061 0.0033 'International Tables Vol C Tables 4.2.6.8 and 6.1.1.4'
O O 0.0106 0.0060 'International Tables Vol C Tables 4.2.6.8 and 6.1.1.4'
Al Al 0.0645 0.0514 'International Tables Vol C Tables 4.2.6.8 and 6.1.1.4'
Cl Cl 0.1484 0.1585 'International Tables Vol C Tables 4.2.6.8 and 6.1.1.4'
Sn Sn -0.6537 1.4246 'International Tables Vol C Tables 4.2.6.8 and 6.1.1.4'

loop_
_geom_angle_atom_site_label_1
_geom_angle_atom_site_label_2
_geom_angle_atom_site_label_3
_geom_angle
C11 Sn1 C21 87.2(5)
C11 Sn1 C31 87.5(4)
C21 Sn1 C31 91.1(5)
C51 Sn2 C41 87.0(4)
C51 Sn2 Cl2 89.6(3)
C41 Sn2 Cl2 88.2(3)
C51 Sn2 Cl1 79.7(3)
C41 Sn2 Cl1 77.2(3)
Cl2 Sn2 Cl1 162.23(8)
C81 Sn3 C61 88.2(4)
C81 Sn3 C71 90.9(4)
C61 Sn3 C71 90.0(4)
C91 Sn4 C101 89.6(4)
C91 Sn4 Cl4 88.8(3)
C101 Sn4 Cl4 86.8(3)
C91 Sn4 Cl3 79.0(3)
C101 Sn4 Cl3 76.9(3)
Cl4 Sn4 Cl3 159.60(8)
N7 Al2 N8 96.1(4)
N7 Al2 N6 94.6(4)
N8 Al2 N6 91.0(4)
N7 Al2 N9 86.5(4)
N8 Al2 N9 87.3(4)
N6 Al2 N9 178.1(4)
N7 Al2 N10 85.7(3)
N8 Al2 N10 176.8(4)
N6 Al2 N10 86.2(3)
N9 Al2 N10 95.5(3)
N7 Al2 Cl3 172.3(3)
N8 Al2 Cl3 90.1(3)
N6 Al2 Cl3 89.8(3)
N9 Al2 Cl3 89.3(3)
N10 Al2 Cl3 88.3(3)
Al2 Cl3 Sn4 91.67(11)
N2 Al1 N5 178.1(4)
N2 Al1 N3 95.2(4)
N5 Al1 N3 86.6(4)
N2 Al1 N4 86.4(4)
N5 Al1 N4 93.1(4)
N3 Al1 N4 88.5(4)
N2 Al1 N1 92.1(4)
N5 Al1 N1 88.3(4)
N3 Al1 N1 93.7(4)
N4 Al1 N1 177.5(4)
N2 Al1 Cl1 88.9(3)
N5 Al1 Cl1 89.3(3)
N3 Al1 Cl1 175.1(3)
N4 Al1 Cl1 88.9(3)
N1 Al1 Cl1 89.0(3)
Al1 Cl1 Sn2 92.67(12)
C51 N5 C55 117.9(10)
C51 N5 Al1 124.7(8)
C55 N5 Al1 117.0(8)
C41 N4 C45 117.8(10)
C41 N4 Al1 126.1(7)
C45 N4 Al1 116.0(8)
N4 C41 C42 119.7(11)
N4 C41 Sn2 121.6(8)
C42 C41 Sn2 118.6(9)
C31 N3 C35 118.5(11)
C31 N3 Al1 125.0(8)
C35 N3 Al1 115.9(8)
C21 N2 C25 117.8(12)
C21 N2 Al1 124.5(10)
C25 N2 Al1 117.6(9)
C75 N7 C71 118.2(9)
C75 N7 Al2 115.9(7)
C71 N7 Al2 125.9(7)
C81 N8 C85 118.5(9)
C81 N8 Al2 124.4(8)
C85 N8 Al2 116.9(7)
C65 N6 C61 118.7(9)
C65 N6 Al2 117.7(7)
C61 N6 Al2 123.5(7)
C3S C4S O1S 115(5)
C3S C4S H4S1 108.5
O1S C4S H4S1 108.5
C3S C4S H4S2 108.5
O1S C4S H4S2 108.5
H4S1 C4S H4S2 107.5
C91 N9 C95 119.5(9)
C91 N9 Al2 124.3(7)
C95 N9 Al2 116.2(7)
C105 N10 C101 117.9(9)
C105 N10 Al2 117.5(7)
C101 N10 Al2 124.5(7)
N1 C11 C12 120.3(12)
N1 C11 Sn1 123.5(8)
C12 C11 Sn1 116.1(9)
C15 N1 C11 117.9(10)
C15 N1 Al1 117.0(8)
C11 N1 Al1 125.1(8)
N4 C45 C44 123.9(13)
N4 C45 H45 118.1
C44 C45 H45 118.1
C45 C44 C43 118.1(13)
C45 C44 H44 121.0
C43 C44 H44 121.0
C42 C43 C44 118.3(13)
C42 C43 H43 120.8
C44 C43 H43 120.8
C43 C42 C41 122.2(13)
C43 C42 H42 118.9
C41 C42 H42 118.9
N5 C51 C52 118.3(10)
N5 C51 Sn2 122.6(8)
C52 C51 Sn2 119.0(8)
N5 C55 C54 123.8(12)
N5 C55 H55 118.1
C54 C55 H55 118.1
C53 C54 C55 117.5(12)
C53 C54 H54 121.2
C55 C54 H54 121.2
C52 C53 C54 119.9(12)
C52 C53 H53 120.1
C54 C53 H53 120.1
C53 C52 C51 122.5(11)
C53 C52 H52 118.7
C51 C52 H52 118.7
N3 C35 C34 123.0(12)
N3 C35 H35 118.5
C34 C35 H35 118.5
C35 C34 C33 118.3(13)
C35 C34 H34 120.9
C33 C34 H34 120.9
C32 C33 C34 118.2(13)
C32 C33 H33 120.9
C34 C33 H33 120.9
C33 C32 C31 122.1(13)
C33 C32 H32 119.0
C31 C32 H32 119.0
N3 C31 C32 119.9(12)
N3 C31 Sn1 123.5(9)
C32 C31 Sn1 116.6(9)
N2 C25 C24 122.4(16)
N2 C25 H25 118.8
C24 C25 H25 118.8
C23 C24 C25 119.9(19)
C23 C24 H24 120.1
C25 C24 H24 120.1
C24 C23 C22 117.8(16)
C24 C23 H23 121.1
C22 C23 H23 121.1
C23 C22 C21 122.0(17)
C23 C22 H22 119.0
C21 C22 H22 119.0
N2 C21 C22 120.1(15)
N2 C21 Sn1 124.3(10)
C22 C21 Sn1 115.5(12)
N1 C15 C14 123.6(12)
N1 C15 H15 118.2
C14 C15 H15 118.2
C15 C14 C13 118.6(13)
C15 C14 H14 120.7
C13 C14 H14 120.7
C14 C13 C12 118.1(12)
C14 C13 H13 120.9
C12 C13 H13 120.9
C11 C12 C13 121.3(12)
C11 C12 H12 119.3
C13 C12 H12 119.3
N7 C71 C72 118.8(10)
N7 C71 Sn3 121.6(7)
C72 C71 Sn3 119.5(8)
N8 C81 C82 119.9(11)
N8 C81 Sn3 123.8(8)
C82 C81 Sn3 116.2(9)
C81 C82 C83 120.3(12)
C81 C82 H82 119.8
C83 C82 H82 119.8
C84 C83 C82 118.1(12)
C84 C83 H83 120.9
C82 C83 H83 120.9
C85 C84 C83 119.7(13)
C85 C84 H84 120.2
C83 C84 H84 120.2
C84 C85 N8 123.4(12)
C84 C85 H85 118.3
N8 C85 H85 118.3
N6 C65 C64 123.2(11)
N6 C65 H65 118.4
C64 C65 H65 118.4
C63 C64 C65 119.0(11)
C63 C64 H64 120.5
C65 C64 H64 120.5
C64 C63 C62 118.7(11)
C64 C63 H63 120.6
C62 C63 H63 120.6
C63 C62 C61 122.5(11)
C63 C62 H62 118.8
C61 C62 H62 118.8
N6 C61 C62 117.8(10)
N6 C61 Sn3 124.1(8)
C62 C61 Sn3 118.1(8)
C94 C95 N9 122.9(11)
C94 C95 H95 118.5
N9 C95 H95 118.5
C95 C94 C93 118.6(11)
C95 C94 H94 120.7
C93 C94 H94 120.7
C92 C93 C94 118.8(11)
C92 C93 H93 120.6
C94 C93 H93 120.6
C93 C92 C91 122.1(11)
C93 C92 H92 119.0
C91 C92 H92 119.0
N9 C91 C92 118.0(10)
N9 C91 Sn4 123.5(7)
C92 C91 Sn4 118.2(7)
N10 C101 C102 118.4(10)
N10 C101 Sn4 122.6(7)
C102 C101 Sn4 118.9(8)
N10 C105 C104 123.6(11)
N10 C105 H105 118.2
C104 C105 H105 118.2
C105 C104 C103 118.9(11)
C105 C104 H104 120.6
C103 C104 H104 120.6
C102 C103 C104 117.3(10)
C102 C103 H103 121.3
C104 C103 H103 121.3
C103 C102 C101 123.9(10)
C103 C102 H102 118.1
C101 C102 H102 118.1
N7 C75 C74 123.8(11)
N7 C75 H75 118.1
C74 C75 H75 118.1
C75 C74 C73 117.1(11)
C75 C74 H74 121.4
C73 C74 H74 121.4
C72 C73 C74 120.4(11)
C72 C73 H73 119.8
C74 C73 H73 119.8
C73 C72 C71 121.5(11)
C73 C72 H72 119.2
C71 C72 H72 119.2
O1S C1S C2S 107(4)
O1S C1S H1S1 110.4
C2S C1S H1S1 110.4
O1S C1S H1S2 110.4
C2S C1S H1S2 110.4
H1S1 C1S H1S2 108.6
C4S C3S C2S 104(5)
C4S C3S H3S1 111.1
C2S C3S H3S1 111.1
C4S C3S H3S2 111.1
C2S C3S H3S2 111.1
H3S1 C3S H3S2 109.0
C1S C2S C3S 104(5)
C1S C2S H2S1 110.9
C3S C2S H2S1 110.9
C1S C2S H2S2 110.9
C3S C2S H2S2 110.9
H2S1 C2S H2S2 108.9
C4S O1S C1S 105(3)

loop_
_geom_bond_atom_site_label_1
_geom_bond_atom_site_label_2
_geom_bond_distance
Sn1 C11 2.209(12)
Sn1 C21 2.220(16)
Sn1 C31 2.239(13)
Sn2 C51 2.242(11)
Sn2 C41 2.253(12)
Sn2 Cl2 2.669(3)
Sn2 Cl1 2.866(3)
Sn3 C81 2.188(11)
Sn3 C61 2.191(11)
Sn3 C71 2.205(10)
Sn4 C91 2.227(10)
Sn4 C101 2.229(11)
Sn4 Cl4 2.617(3)
Sn4 Cl3 2.887(3)
Al2 N7 2.049(9)
Al2 N8 2.053(9)
Al2 N6 2.059(9)
Al2 N9 2.070(9)
Al2 N10 2.077(9)
Al2 Cl3 2.300(4)
Al1 N2 2.058(11)
Al1 N5 2.060(9)
Al1 N3 2.065(10)
Al1 N4 2.067(10)
Al1 N1 2.068(10)
Al1 Cl1 2.300(4)
N5 C51 1.354(14)
N5 C55 1.358(16)
N4 C41 1.346(15)
N4 C45 1.356(15)
C41 C42 1.378(16)
N3 C31 1.336(15)
N3 C35 1.341(14)
N2 C21 1.351(16)
N2 C25 1.362(18)
N7 C75 1.345(14)
N7 C71 1.364(13)
N8 C81 1.339(14)
N8 C85 1.357(14)
N6 C65 1.345(14)
N6 C61 1.361(13)
C4S C3S 1.32(7)
C4S O1S 1.33(3)
C4S H4S1 0.9900
C4S H4S2 0.9900
N9 C91 1.339(13)
N9 C95 1.364(14)
N10 C105 1.345(14)
N10 C101 1.361(13)
C11 N1 1.360(14)
C11 C12 1.360(17)
N1 C15 1.344(15)
C45 C44 1.364(18)
C45 H45 0.9500
C44 C43 1.38(2)
C44 H44 0.9500
C43 C42 1.359(18)
C43 H43 0.9500
C42 H42 0.9500
C51 C52 1.391(16)
C55 C54 1.364(18)
C55 H55 0.9500
C54 C53 1.356(19)
C54 H54 0.9500
C53 C52 1.326(18)
C53 H53 0.9500
C52 H52 0.9500
C35 C34 1.363(17)
C35 H35 0.9500
C34 C33 1.38(2)
C34 H34 0.9500
C33 C32 1.34(2)
C33 H33 0.9500
C32 C31 1.376(19)
C32 H32 0.9500
C25 C24 1.39(2)
C25 H25 0.9500
C24 C23 1.36(3)
C24 H24 0.9500
C23 C22 1.37(3)
C23 H23 0.9500
C22 C21 1.39(2)
C22 H22 0.9500
C15 C14 1.363(16)
C15 H15 0.9500
C14 C13 1.37(2)
C14 H14 0.9500
C13 C12 1.38(2)
C13 H13 0.9500
C12 H12 0.9500
C71 C72 1.378(15)
C81 C82 1.381(16)
C82 C83 1.40(2)
C82 H82 0.9500
C83 C84 1.35(2)
C83 H83 0.9500
C84 C85 1.340(17)
C84 H84 0.9500
C85 H85 0.9500
C65 C64 1.368(15)
C65 H65 0.9500
C64 C63 1.349(18)
C64 H64 0.9500
C63 C62 1.349(17)
C63 H63 0.9500
C62 C61 1.400(15)
C62 H62 0.9500
C95 C94 1.340(16)
C95 H95 0.9500
C94 C93 1.372(17)
C94 H94 0.9500
C93 C92 1.350(16)
C93 H93 0.9500
C92 C91 1.393(15)
C92 H92 0.9500
C101 C102 1.370(15)
C105 C104 1.363(16)
C105 H105 0.9500
C104 C103 1.365(18)
C104 H104 0.9500
C103 C102 1.346(16)
C103 H103 0.9500
C102 H102 0.9500
C75 C74 1.362(15)
C75 H75 0.9500
C74 C73 1.366(17)
C74 H74 0.9500
C73 C72 1.337(17)
C73 H73 0.9500
C72 H72 0.9500
C1S O1S 1.42(3)
C1S C2S 1.42(5)
C1S H1S1 0.9900
C1S H1S2 0.9900
C3S C2S 1.45(8)
C3S H3S1 0.9900
C3S H3S2 0.9900
C2S H2S1 0.9900
C2S H2S2 0.9900

loop_
_geom_torsion_atom_site_label_1
_geom_torsion_atom_site_label_2
_geom_torsion_atom_site_label_3
_geom_torsion_atom_site_label_4
_geom_torsion
N7 Al2 Cl3 Sn4 10(2)
N8 Al2 Cl3 Sn4 -134.3(3)
N6 Al2 Cl3 Sn4 134.7(3)
N9 Al2 Cl3 Sn4 -47.0(3)
N10 Al2 Cl3 Sn4 48.5(2)
C91 Sn4 Cl3 Al2 43.8(3)
C101 Sn4 Cl3 Al2 -48.4(3)
Cl4 Sn4 Cl3 Al2 -10.5(3)
N2 Al1 Cl1 Sn2 -133.0(3)
N5 Al1 Cl1 Sn2 46.6(3)
N3 Al1 Cl1 Sn2 12(4)
N4 Al1 Cl1 Sn2 -46.6(3)
N1 Al1 Cl1 Sn2 134.8(3)
C51 Sn2 Cl1 Al1 -42.2(3)
C41 Sn2 Cl1 Al1 47.1(3)
Cl2 Sn2 Cl1 Al1 11.5(4)
N2 Al1 N5 C51 -35(13)
N3 Al1 N5 C51 129.3(8)
N4 Al1 N5 C51 41.1(8)
N1 Al1 N5 C51 -136.8(8)
Cl1 Al1 N5 C51 -47.8(8)
N2 Al1 N5 C55 152(12)
N3 Al1 N5 C55 -43.5(8)
N4 Al1 N5 C55 -131.8(8)
N1 Al1 N5 C55 50.3(8)
Cl1 Al1 N5 C55 139.3(8)
N2 Al1 N4 C41 126.3(9)
N5 Al1 N4 C41 -51.8(9)
N3 Al1 N4 C41 -138.4(9)
N1 Al1 N4 C41 71(10)
Cl1 Al1 N4 C41 37.4(9)
N2 Al1 N4 C45 -50.7(9)
N5 Al1 N4 C45 131.1(8)
N3 Al1 N4 C45 44.6(9)
N1 Al1 N4 C45 -106(10)
Cl1 Al1 N4 C45 -139.6(8)
C45 N4 C41 C42 0.9(15)
Al1 N4 C41 C42 -176.1(8)
C45 N4 C41 Sn2 -177.2(8)
Al1 N4 C41 Sn2 5.8(12)
C51 Sn2 C41 N4 43.5(8)
Cl2 Sn2 C41 N4 133.2(8)
Cl1 Sn2 C41 N4 -36.6(7)
C51 Sn2 C41 C42 -134.6(9)
Cl2 Sn2 C41 C42 -44.9(8)
Cl1 Sn2 C41 C42 145.3(8)
N2 Al1 N3 C31 -51.1(11)
N5 Al1 N3 C31 129.5(11)
N4 Al1 N3 C31 -137.3(11)
N1 Al1 N3 C31 41.4(11)
Cl1 Al1 N3 C31 164(3)
N2 Al1 N3 C35 137.7(9)
N5 Al1 N3 C35 -41.7(9)
N4 Al1 N3 C35 51.5(9)
N1 Al1 N3 C35 -129.8(9)
Cl1 Al1 N3 C35 -7(5)
N5 Al1 N2 C21 -151(12)
N3 Al1 N2 C21 45.1(10)
N4 Al1 N2 C21 133.3(10)
N1 Al1 N2 C21 -48.8(10)
Cl1 Al1 N2 C21 -137.7(10)
N5 Al1 N2 C25 29(13)
N3 Al1 N2 C25 -135.5(9)
N4 Al1 N2 C25 -47.4(10)
N1 Al1 N2 C25 130.5(9)
Cl1 Al1 N2 C25 41.6(9)
N8 Al2 N7 C75 132.9(8)
N6 Al2 N7 C75 -135.6(8)
N9 Al2 N7 C75 46.0(8)
N10 Al2 N7 C75 -49.8(8)
Cl3 Al2 N7 C75 -11(3)
N8 Al2 N7 C71 -46.0(9)
N6 Al2 N7 C71 45.5(9)
N9 Al2 N7 C71 -132.9(9)
N10 Al2 N7 C71 131.3(9)
Cl3 Al2 N7 C71 170.1(18)
N7 Al2 N8 C81 39.8(9)
N6 Al2 N8 C81 -54.9(9)
N9 Al2 N8 C81 126.0(9)
N10 Al2 N8 C81 -84(7)
Cl3 Al2 N8 C81 -144.7(8)
N7 Al2 N8 C85 -135.4(8)
N6 Al2 N8 C85 129.9(8)
N9 Al2 N8 C85 -49.2(8)
N10 Al2 N8 C85 101(7)
Cl3 Al2 N8 C85 40.1(8)
N7 Al2 N6 C65 133.9(8)
N8 Al2 N6 C65 -129.9(8)
N9 Al2 N6 C65 -103(12)
N10 Al2 N6 C65 48.6(8)
Cl3 Al2 N6 C65 -39.8(8)
N7 Al2 N6 C61 -47.1(8)
N8 Al2 N6 C61 49.1(8)
N9 Al2 N6 C61 76(12)
N10 Al2 N6 C61 -132.4(8)
Cl3 Al2 N6 C61 139.2(8)
N7 Al2 N9 C91 -127.1(8)
N8 Al2 N9 C91 136.6(8)
N6 Al2 N9 C91 109(12)
N10 Al2 N9 C91 -41.8(8)
Cl3 Al2 N9 C91 46.5(8)
N7 Al2 N9 C95 50.2(8)
N8 Al2 N9 C95 -46.1(8)
N6 Al2 N9 C95 -73(12)
N10 Al2 N9 C95 135.5(8)
Cl3 Al2 N9 C95 -136.2(7)
N7 Al2 N10 C105 -50.4(8)
N8 Al2 N10 C105 74(7)
N6 Al2 N10 C105 44.5(8)
N9 Al2 N10 C105 -136.4(8)
Cl3 Al2 N10 C105 134.4(7)
N7 Al2 N10 C101 134.2(8)
N8 Al2 N10 C101 -102(7)
N6 Al2 N10 C101 -130.9(8)
N9 Al2 N10 C101 48.1(8)
Cl3 Al2 N10 C101 -41.0(8)
C21 Sn1 C11 N1 -46.8(10)
C31 Sn1 C11 N1 44.4(10)
C21 Sn1 C11 C12 131.1(11)
C31 Sn1 C11 C12 -137.7(11)
C12 C11 N1 C15 3.7(18)
Sn1 C11 N1 C15 -178.5(9)
C12 C11 N1 Al1 -175.9(10)
Sn1 C11 N1 Al1 1.9(14)
N2 Al1 N1 C15 -132.3(9)
N5 Al1 N1 C15 45.9(9)
N3 Al1 N1 C15 132.4(9)
N4 Al1 N1 C15 -77(10)
Cl1 Al1 N1 C15 -43.5(9)
N2 Al1 N1 C11 47.4(10)
N5 Al1 N1 C11 -134.4(10)
N3 Al1 N1 C11 -47.9(10)
N4 Al1 N1 C11 103(10)
Cl1 Al1 N1 C11 136.2(10)
C41 N4 C45 C44 0.0(18)
Al1 N4 C45 C44 177.3(10)
N4 C45 C44 C43 0(2)
C45 C44 C43 C42 -0.5(19)
C44 C43 C42 C41 1.4(18)
N4 C41 C42 C43 -1.7(17)
Sn2 C41 C42 C43 176.5(9)
C55 N5 C51 C52 1.6(14)
Al1 N5 C51 C52 -171.2(7)
C55 N5 C51 Sn2 -175.3(8)
Al1 N5 C51 Sn2 11.9(11)
C41 Sn2 C51 N5 -53.7(8)
Cl2 Sn2 C51 N5 -141.9(8)
Cl1 Sn2 C51 N5 23.9(7)
C41 Sn2 C51 C52 129.4(8)
Cl2 Sn2 C51 C52 41.2(8)
Cl1 Sn2 C51 C52 -153.0(8)
C51 N5 C55 C54 -2.0(17)
Al1 N5 C55 C54 171.3(10)
N5 C55 C54 C53 -0.1(19)
C55 C54 C53 C52 2.6(19)
C54 C53 C52 C51 -3.0(19)
N5 C51 C52 C53 0.8(16)
Sn2 C51 C52 C53 177.9(9)
C31 N3 C35 C34 -2(2)
Al1 N3 C35 C34 170.1(11)
N3 C35 C34 C33 0(2)
C35 C34 C33 C32 2(3)
C34 C33 C32 C31 -2(3)
C35 N3 C31 C32 1(2)
Al1 N3 C31 C32 -169.6(11)
C35 N3 C31 Sn1 179.9(9)
Al1 N3 C31 Sn1 8.9(16)
C33 C32 C31 N3 0(3)
C33 C32 C31 Sn1 -178.3(15)
C11 Sn1 C31 N3 -50.9(11)
C21 Sn1 C31 N3 36.3(11)
C11 Sn1 C31 C32 127.6(12)
C21 Sn1 C31 C32 -145.2(12)
C21 N2 C25 C24 1(2)
Al1 N2 C25 C24 -178.8(13)
N2 C25 C24 C23 1(3)
C25 C24 C23 C22 -2(3)
C24 C23 C22 C21 0(3)
C25 N2 C21 C22 -2.0(19)
Al1 N2 C21 C22 177.3(11)
C25 N2 C21 Sn1 -178.3(9)
Al1 N2 C21 Sn1 1.0(14)
C23 C22 C21 N2 2(3)
C23 C22 C21 Sn1 178.2(16)
C11 Sn1 C21 N2 45.7(10)
C31 Sn1 C21 N2 -41.8(11)
C11 Sn1 C21 C22 -130.8(11)
C31 Sn1 C21 C22 141.7(11)
C11 N1 C15 C14 -4(2)
Al1 N1 C15 C14 175.8(11)
N1 C15 C14 C13 1(2)
C15 C14 C13 C12 2(2)
N1 C11 C12 C13 -1(2)
Sn1 C11 C12 C13 -179.0(12)
C14 C13 C12 C11 -2(2)
C75 N7 C71 C72 1.2(15)
Al2 N7 C71 C72 -179.9(8)
C75 N7 C71 Sn3 -176.3(8)
Al2 N7 C71 Sn3 2.5(12)
C81 Sn3 C71 N7 42.1(9)
C61 Sn3 C71 N7 -46.1(9)
C81 Sn3 C71 C72 -135.5(9)
C61 Sn3 C71 C72 136.3(9)
C85 N8 C81 C82 0.4(16)
Al2 N8 C81 C82 -174.7(9)
C85 N8 C81 Sn3 -176.5(8)
Al2 N8 C81 Sn3 8.4(13)
C61 Sn3 C81 N8 41.2(9)
C71 Sn3 C81 N8 -48.8(9)
C61 Sn3 C81 C82 -135.8(9)
C71 Sn3 C81 C82 134.2(9)
N8 C81 C82 C83 0.6(19)
Sn3 C81 C82 C83 177.7(11)
C81 C82 C83 C84 -1(2)
C82 C83 C84 C85 1(2)
C83 C84 C85 N8 0(2)
C81 N8 C85 C84 -0.8(18)
Al2 N8 C85 C84 174.7(11)
C61 N6 C65 C64 -1.6(16)
Al2 N6 C65 C64 177.5(9)
N6 C65 C64 C63 1.0(18)
C65 C64 C63 C62 0.1(18)
C64 C63 C62 C61 -0.6(18)
C65 N6 C61 C62 1.0(15)
Al2 N6 C61 C62 -178.0(8)
C65 N6 C61 Sn3 179.7(8)
Al2 N6 C61 Sn3 0.7(12)
C63 C62 C61 N6 0.0(17)
C63 C62 C61 Sn3 -178.7(9)
C81 Sn3 C61 N6 -46.1(9)
C71 Sn3 C61 N6 44.8(9)
C81 Sn3 C61 C62 132.6(9)
C71 Sn3 C61 C62 -136.5(9)
C91 N9 C95 C94 -0.8(16)
Al2 N9 C95 C94 -178.2(9)
N9 C95 C94 C93 0.9(18)
C95 C94 C93 C92 -0.6(18)
C94 C93 C92 C91 0.3(18)
C95 N9 C91 C92 0.4(14)
Al2 N9 C91 C92 177.6(8)
C95 N9 C91 Sn4 174.7(7)
Al2 N9 C91 Sn4 -8.0(11)
C93 C92 C91 N9 -0.2(16)
C93 C92 C91 Sn4 -174.8(9)
C101 Sn4 C91 N9 49.6(8)
Cl4 Sn4 C91 N9 136.4(8)
Cl3 Sn4 C91 N9 -27.1(8)
C101 Sn4 C91 C92 -136.1(8)
Cl4 Sn4 C91 C92 -49.3(8)
Cl3 Sn4 C91 C92 147.2(8)
C105 N10 C101 C102 -1.5(14)
Al2 N10 C101 C102 174.0(7)
C105 N10 C101 Sn4 -178.5(7)
Al2 N10 C101 Sn4 -3.1(12)
C91 Sn4 C101 N10 -42.8(8)
Cl4 Sn4 C101 N10 -131.7(8)
Cl3 Sn4 C101 N10 35.9(8)
C91 Sn4 C101 C102 140.1(9)
Cl4 Sn4 C101 C102 51.2(8)
Cl3 Sn4 C101 C102 -141.1(9)
C101 N10 C105 C104 2.2(16)
Al2 N10 C105 C104 -173.5(9)
N10 C105 C104 C103 -1.4(18)
C105 C104 C103 C102 -0.2(18)
C104 C103 C102 C101 1.0(18)
N10 C101 C102 C103 -0.1(17)
Sn4 C101 C102 C103 177.1(9)
C71 N7 C75 C74 -1.5(17)
Al2 N7 C75 C74 179.5(9)
N7 C75 C74 C73 1.7(19)
C75 C74 C73 C72 -1.6(19)
C74 C73 C72 C71 1(2)
N7 C71 C72 C73 -1.3(17)
Sn3 C71 C72 C73 176.4(10)
O1S C4S C3S C2S 17(7)
O1S C1S C2S C3S 21(7)
C4S C3S C2S C1S -23(7)
C3S C4S O1S C1S -4(5)
C2S C1S O1S C4S -12(5)
